data_7211608
loop_
_publ_author_name
'Wang, Zhao-Xi'
'Wu, Qiong-Fang'
'Liu, Hong-Jiang'
'Shao, Min'
'Xiao, Hong-Ping'
'Li, Ming-Xing'

_publ_section_title
;
 2D and 3D lanthanide coordination polymers constructed from
 benzimidazole-5,6-dicarboxylic acid and sulfate bridged secondary
 building units
;
_journal_issue 4
_journal_name_full CrystEngComm
_journal_page_first 1139
_journal_paper_doi 10.1039/b910701k
_journal_volume 12
_journal_year 2010
_chemical_formula_moiety '2(C18 H8 N4 O12 S Tb2), H4 O2'
_chemical_formula_sum 'C36 H20 N8 O26 S2 Tb4'
_chemical_formula_weight 1680.40
_chemical_name_systematic
;
?
;
_space_group_IT_number 14
_symmetry_cell_setting monoclinic
_symmetry_space_group_name_Hall '-P 2ybc'
_symmetry_space_group_name_H-M 'P 1 21/c 1'
_atom_sites_solution_hydrogens geom
_atom_sites_solution_primary direct
_atom_sites_solution_secondary difmap
_audit_creation_method SHELXL-97
_cell_angle_alpha 90.00
_cell_angle_beta 96.7490(10)
_cell_angle_gamma 90.00
_cell_formula_units_Z 1
_cell_length_a 9.5378(8)
_cell_length_b 6.6828(5)
_cell_length_c 16.1310(13)
_cell_measurement_reflns_used 2372
_cell_measurement_temperature 293(2)
_cell_measurement_theta_max 25.34
_cell_measurement_theta_min 1.89
_cell_volume 1021.05(14)
_computing_cell_refinement 'SAINT (Bruker, 2002)'
_computing_data_collection 'SMART (Bruker, 2002)'
_computing_data_reduction 'SAINT (Bruker, 2002)'
_computing_molecular_graphics 'SHELXTL(Bruker, 2002)'
_computing_publication_material 'SHELXTL(Bruker, 2002)'
_computing_structure_refinement 'SHELXL-97 (Sheldrick, 1997)'
_computing_structure_solution 'SHELXS-97 (Sheldrick, 1990)'
_diffrn_ambient_temperature 293(2)
_diffrn_measured_fraction_theta_full 0.997
_diffrn_measured_fraction_theta_max 0.997
_diffrn_measurement_device_type 'Bruker APEX area-detector diffractometer'
_diffrn_measurement_method '\f and \w scans'
_diffrn_radiation_monochromator graphite
_diffrn_radiation_source 'fine-focus sealed tube'
_diffrn_radiation_type MoK\a
_diffrn_radiation_wavelength 0.71073
_diffrn_reflns_av_R_equivalents 0.0218
_diffrn_reflns_av_sigmaI/netI 0.0251
_diffrn_reflns_limit_h_max 11
_diffrn_reflns_limit_h_min -10
_diffrn_reflns_limit_k_max 7
_diffrn_reflns_limit_k_min -7
_diffrn_reflns_limit_l_max 19
_diffrn_reflns_limit_l_min -14
_diffrn_reflns_number 5104
_diffrn_reflns_theta_full 25.10
_diffrn_reflns_theta_max 25.10
_diffrn_reflns_theta_min 2.15
_exptl_absorpt_coefficient_mu 7.061
_exptl_absorpt_correction_T_max 0.301
_exptl_absorpt_correction_T_min 0.218
_exptl_absorpt_correction_type multi-scan
_exptl_absorpt_process_details '(SADABS; Bruker, 2002)'
_exptl_crystal_colour Colorless
_exptl_crystal_density_diffrn 2.733
_exptl_crystal_density_method 'not measured'
_exptl_crystal_description cubic
_exptl_crystal_F_000 792
_exptl_crystal_size_max 0.26
_exptl_crystal_size_mid 0.19
_exptl_crystal_size_min 0.17
_refine_diff_density_max 4.254
_refine_diff_density_min -2.024
_refine_diff_density_rms 0.318
_refine_ls_extinction_method none
_refine_ls_goodness_of_fit_ref 1.142
_refine_ls_hydrogen_treatment constr
_refine_ls_matrix_type full
_refine_ls_number_parameters 190
_refine_ls_number_reflns 1805
_refine_ls_number_restraints 0
_refine_ls_restrained_S_all 1.142
_refine_ls_R_factor_all 0.0558
_refine_ls_R_factor_gt 0.0535
_refine_ls_shift/su_max 0.000
_refine_ls_shift/su_mean 0.000
_refine_ls_structure_factor_coef Fsqd
_refine_ls_weighting_details 'calc w=1/[\s^2^(Fo^2^)+(0.0207P)^2^+64.8453P] where P=(Fo^2^+2Fc^2^)/3'
_refine_ls_weighting_scheme calc
_refine_ls_wR_factor_gt 0.1222
_refine_ls_wR_factor_ref 0.1234
_reflns_number_gt 1707
_reflns_number_total 1805
_reflns_threshold_expression >2sigma(I)
_cod_data_source_file b910701k.txt
_cod_data_source_block Tb
_cod_depositor_comments
;
The following automatic conversions were performed:

'_symmetry_cell_setting' value 'Monoclinic' changed to 'monoclinic'
according to /home/saulius/struct/CIF-dictionaries/cif_core.dic
dictionary named 'cif_core.dic' version 2.4.2 from
2011-04-26.

'_exptl_absorpt_correction_type' value 'Multi-scan'
changed to 'multi-scan' according to
/home/saulius/struct/CIF-dictionaries/cif_core.dic dictionary named
'cif_core.dic' version 2.4.2 from 2011-04-26.

Automatic conversion script
Id: cif_fix_values 1891 2012-01-12 08:04:46Z andrius 
;
_cod_original_sg_symbol_H-M 'P 21/c'
_cod_database_code 7211608

loop_
_symmetry_equiv_pos_as_xyz
'x, y, z'
'-x, y+1/2, -z+1/2'
'-x, -y, -z'
'x, -y-1/2, z-1/2'

loop_
_atom_site_label
_atom_site_type_symbol
_atom_site_fract_x
_atom_site_fract_y
_atom_site_fract_z
_atom_site_U_iso_or_equiv
_atom_site_adp_type
_atom_site_occupancy
_atom_site_symmetry_multiplicity
_atom_site_calc_flag
_atom_site_refinement_flags
Tb1 Tb 0.59178(6) 0.42027(9) 0.39896(3) 0.0087(2) Uani 1 1 d .
S1 S 0.4080(6) 0.0782(9) 0.5225(4) 0.0118(12) Uani 0.50 1 d P
O1 O 0.7980(12) 0.3814(18) 0.4964(7) 0.038(3) Uani 1 1 d .
O2 O 0.6238(10) 0.4776(15) 0.5559(6) 0.021(2) Uani 1 1 d .
O3 O 0.5677(9) 0.5315(17) 0.7115(5) 0.024(2) Uani 1 1 d .
O4 O 0.6478(10) 0.3446(16) 0.8175(5) 0.023(2) Uani 1 1 d .
O5 O 0.493(2) 0.129(3) 0.4491(12) 0.026(5) Uani 0.50 1 d P
O6 O 0.3954(14) 0.228(2) 0.5842(7) 0.044(3) Uani 1 1 d .
O7 O 0.259(2) 0.031(4) 0.4977(12) 0.029(5) Uani 0.50 1 d P
O8 O 0.054(2) 0.017(4) 0.4934(15) 0.044(6) Uani 0.50 1 d P
H8A H 0.0053 0.1050 0.4652 0.066 Uiso 0.50 1 d PR
H8B H 0.0189 -0.0981 0.4824 0.066 Uiso 0.50 1 d PR
N2 N 1.1789(11) 0.4392(18) 0.8308(7) 0.018(2) Uani 1 1 d .
H2 H 1.1871 0.4336 0.8845 0.022 Uiso 1 1 calc R
N1 N 1.2407(11) 0.4550(18) 0.7002(6) 0.015(2) Uani 1 1 d .
C1 C 0.7486(13) 0.4335(19) 0.5621(7) 0.014(3) Uani 1 1 d .
C2 C 0.8481(13) 0.440(2) 0.6414(7) 0.014(3) Uani 1 1 d .
C3 C 0.9896(13) 0.443(2) 0.6285(8) 0.014(3) Uani 1 1 d .
H3 H 1.0145 0.4427 0.5744 0.017 Uiso 1 1 calc R
C4 C 1.0937(13) 0.4460(18) 0.6961(8) 0.011(2) Uani 1 1 d .
C5 C 1.0557(13) 0.437(2) 0.7768(8) 0.015(3) Uani 1 1 d .
C6 C 0.9155(13) 0.431(2) 0.7916(8) 0.016(3) Uani 1 1 d .
H6 H 0.8921 0.4243 0.8459 0.020 Uiso 1 1 calc R
C7 C 0.8128(13) 0.4343(19) 0.7257(8) 0.013(3) Uani 1 1 d .
C8 C 0.6639(13) 0.4337(19) 0.7515(8) 0.014(3) Uani 1 1 d .
C9 C 1.2885(16) 0.452(2) 0.7799(9) 0.023(3) Uani 1 1 d .
H9 H 1.3838 0.4580 0.8003 0.028 Uiso 1 1 calc R

loop_
_atom_site_aniso_label
_atom_site_aniso_U_11
_atom_site_aniso_U_22
_atom_site_aniso_U_33
_atom_site_aniso_U_23
_atom_site_aniso_U_13
_atom_site_aniso_U_12
Tb1 0.0086(3) 0.0114(3) 0.0064(3) -0.0009(2) 0.0025(2) 0.0004(2)
S1 0.018(3) 0.012(3) 0.007(3) 0.000(2) 0.006(2) -0.003(2)
O1 0.042(7) 0.037(7) 0.032(6) -0.027(5) -0.001(5) 0.000(5)
O2 0.023(5) 0.024(5) 0.016(5) -0.011(4) -0.002(4) 0.000(4)
O3 0.012(4) 0.048(7) 0.011(4) 0.002(4) 0.003(4) 0.001(5)
O4 0.028(5) 0.030(6) 0.010(4) 0.003(4) 0.002(4) 0.001(4)
O5 0.030(11) 0.030(12) 0.020(10) 0.003(9) 0.006(8) 0.000(9)
O6 0.060(8) 0.046(8) 0.025(6) -0.008(6) 0.002(5) 0.000(6)
O7 0.020(10) 0.049(14) 0.018(10) 0.001(10) -0.001(8) -0.011(10)
O8 0.041(14) 0.056(16) 0.033(12) -0.028(12) 0.000(12) 0.000(14)
N2 0.013(5) 0.031(7) 0.012(5) -0.002(5) 0.010(4) 0.001(5)
N1 0.010(5) 0.028(6) 0.008(5) 0.003(5) 0.004(4) -0.002(5)
C1 0.017(7) 0.014(6) 0.011(6) -0.001(5) 0.003(5) -0.001(5)
C2 0.013(6) 0.021(7) 0.008(6) -0.002(5) 0.007(5) -0.002(5)
C3 0.012(6) 0.020(7) 0.012(6) 0.005(5) 0.008(5) -0.001(5)
C4 0.012(6) 0.009(6) 0.014(6) 0.003(5) 0.006(5) -0.002(5)
C5 0.015(6) 0.017(7) 0.011(6) 0.002(5) -0.002(5) 0.005(5)
C6 0.016(6) 0.020(7) 0.015(6) 0.000(5) 0.008(5) 0.000(5)
C7 0.014(6) 0.014(6) 0.012(6) 0.003(5) 0.001(5) 0.001(5)
C8 0.014(6) 0.015(7) 0.015(6) -0.003(5) 0.004(5) -0.002(5)
C9 0.026(7) 0.021(7) 0.022(7) 0.002(6) 0.003(6) 0.000(6)

loop_
_atom_type_symbol
_atom_type_description
_atom_type_scat_dispersion_real
_atom_type_scat_dispersion_imag
_atom_type_scat_source
C C 0.0033 0.0016 'International Tables Vol C Tables 4.2.6.8 and 6.1.1.4'
H H 0.0000 0.0000 'International Tables Vol C Tables 4.2.6.8 and 6.1.1.4'
N N 0.0061 0.0033 'International Tables Vol C Tables 4.2.6.8 and 6.1.1.4'
O O 0.0106 0.0060 'International Tables Vol C Tables 4.2.6.8 and 6.1.1.4'
S S 0.1246 0.1234 'International Tables Vol C Tables 4.2.6.8 and 6.1.1.4'
Tb Tb -0.1723 4.1537 'International Tables Vol C Tables 4.2.6.8 and 6.1.1.4'

loop_
_geom_angle_atom_site_label_1
_geom_angle_atom_site_label_2
_geom_angle_atom_site_label_3
_geom_angle
_geom_angle_site_symmetry_1
_geom_angle_site_symmetry_3
O3 Tb1 O4 80.6(4) 3_666 4_565
O3 Tb1 O5 97.5(6) 3_666 .
O4 Tb1 O5 72.0(5) 4_565 .
O3 Tb1 O2 70.6(3) 3_666 3_666
O4 Tb1 O2 131.8(3) 4_565 3_666
O5 Tb1 O2 74.4(6) . 3_666
O3 Tb1 O6 88.2(4) 3_666 3_666
O4 Tb1 O6 144.6(4) 4_565 3_666
O5 Tb1 O6 143.2(6) . 3_666
O2 Tb1 O6 73.3(4) 3_666 3_666
O3 Tb1 O1 167.7(4) 3_666 .
O4 Tb1 O1 93.6(3) 4_565 .
O5 Tb1 O1 91.0(6) . .
O2 Tb1 O1 120.6(3) 3_666 .
O6 Tb1 O1 90.3(4) 3_666 .
O3 Tb1 N1 82.5(3) 3_666 3_766
O4 Tb1 N1 71.7(4) 4_565 3_766
O5 Tb1 N1 143.2(6) . 3_766
O2 Tb1 N1 137.5(4) 3_666 3_766
O6 Tb1 N1 73.6(4) 3_666 3_766
O1 Tb1 N1 85.4(4) . 3_766
O3 Tb1 O2 140.0(3) 3_666 .
O4 Tb1 O2 132.4(3) 4_565 .
O5 Tb1 O2 77.8(5) . .
O2 Tb1 O2 69.9(4) 3_666 .
O6 Tb1 O2 74.8(4) 3_666 .
O1 Tb1 O2 50.7(3) . .
N1 Tb1 O2 124.6(3) 3_766 .
O3 Tb1 C1 164.3(4) 3_666 .
O4 Tb1 C1 114.5(3) 4_565 .
O5 Tb1 C1 84.1(6) . .
O2 Tb1 C1 95.0(3) 3_666 .
O6 Tb1 C1 81.4(4) 3_666 .
O1 Tb1 C1 25.6(4) . .
N1 Tb1 C1 105.6(3) 3_766 .
O2 Tb1 C1 25.1(3) . .
O6 S1 O7 100.5(11) . .
O6 S1 O5 118.3(10) . .
O7 S1 O5 114.5(11) . .
O6 S1 O5 118.1(9) . 3_656
O7 S1 O5 112.8(12) . 3_656
O5 S1 O5 93.6(10) . 3_656
O6 S1 S1 133.5(7) . 3_656
O7 S1 S1 125.7(10) . 3_656
O5 S1 S1 49.9(8) . 3_656
O5 S1 S1 43.7(7) 3_656 3_656
C1 O1 Tb1 99.4(9) . .
C1 O2 Tb1 157.1(8) . 3_666
C1 O2 Tb1 92.8(7) . .
Tb1 O2 Tb1 110.1(4) 3_666 .
C8 O3 Tb1 152.2(9) . 3_666
C8 O4 Tb1 156.2(9) . 4_566
S1 O5 S1 86.4(10) . 3_656
S1 O5 Tb1 135.6(12) . .
S1 O5 Tb1 122.0(10) 3_656 .
S1 O6 Tb1 140.2(8) . 3_666
O8 O8 H8A 77.0 3_556 .
O8 O8 H8B 59.8 3_556 .
H8A O8 H8B 109.5 . .
C5 N2 C9 105.6(11) . .
C5 N2 H2 127.2 . .
C9 N2 H2 127.2 . .
C9 N1 C4 106.0(10) . .
C9 N1 Tb1 116.8(9) . 3_766
C4 N1 Tb1 133.6(8) . 3_766
O2 C1 O1 117.1(12) . .
O2 C1 C2 125.3(11) . .
O1 C1 C2 117.6(11) . .
O2 C1 Tb1 62.1(7) . .
O1 C1 Tb1 54.9(7) . .
C2 C1 Tb1 172.2(8) . .
C3 C2 C7 118.7(11) . .
C3 C2 C1 113.7(10) . .
C7 C2 C1 127.6(11) . .
C4 C3 C2 120.1(11) . .
C4 C3 H3 120.0 . .
C2 C3 H3 120.0 . .
C3 C4 C5 119.6(11) . .
C3 C4 N1 131.2(11) . .
C5 C4 N1 109.2(11) . .
N2 C5 C6 131.3(12) . .
N2 C5 C4 107.1(11) . .
C6 C5 C4 121.6(12) . .
C7 C6 C5 119.1(12) . .
C7 C6 H6 120.4 . .
C5 C6 H6 120.4 . .
C6 C7 C2 120.8(11) . .
C6 C7 C8 113.3(11) . .
C2 C7 C8 125.9(11) . .
O3 C8 O4 122.5(11) . .
O3 C8 C7 120.8(11) . .
O4 C8 C7 116.5(11) . .
N1 C9 N2 112.1(12) . .
N1 C9 H9 123.9 . .
N2 C9 H9 123.9 . .

loop_
_geom_bond_atom_site_label_1
_geom_bond_atom_site_label_2
_geom_bond_distance
_geom_bond_site_symmetry_2
Tb1 O3 2.226(9) 3_666
Tb1 O4 2.304(10) 4_565
Tb1 O5 2.35(2) .
Tb1 O2 2.361(9) 3_666
Tb1 O6 2.368(13) 3_666
Tb1 O1 2.383(12) .
Tb1 N1 2.531(10) 3_766
Tb1 O2 2.542(9) .
Tb1 C1 2.872(12) .
S1 O6 1.427(13) .
S1 O7 1.46(2) .
S1 O5 1.547(19) .
S1 O5 1.71(2) 3_656
S1 S1 2.235(12) 3_656
O1 C1 1.260(16) .
O2 C1 1.220(16) .
O2 Tb1 2.361(9) 3_666
O3 C8 1.244(16) .
O3 Tb1 2.226(9) 3_666
O4 C8 1.245(16) .
O4 Tb1 2.304(10) 4_566
O5 S1 1.71(2) 3_656
O6 Tb1 2.368(13) 3_666
O8 O8 1.10(4) 3_556
O8 H8A 0.8500 .
O8 H8B 0.8500 .
N2 C5 1.378(16) .
N2 C9 1.406(17) .
N2 H2 0.8600 .
N1 C9 1.314(18) .
N1 C4 1.397(16) .
N1 Tb1 2.531(10) 3_766
C1 C2 1.500(17) .
C2 C3 1.390(17) .
C2 C7 1.441(16) .
C3 C4 1.387(18) .
C3 H3 0.9300 .
C4 C5 1.393(17) .
C5 C6 1.387(18) .
C6 C7 1.358(18) .
C6 H6 0.9300 .
C7 C8 1.525(17) .
C9 H9 0.9300 .
